data_7116584
loop_
_publ_author_name
'Takashi Kubo'
'Shogo Miyazaki'
'Takuya Kodama'
'Mitsuya Aoba'
'Yasukazu Hirao'
'Hiroyuki Kurata'

_publ_section_title
;
 A facile synthesis of trinaphtho[3.3.3]propellane and its pi-extension
 and the formation of a two-dimensional honeycomb molecular assembly
;
_journal_name_full Chem.Commun.
_journal_page_first 3801
_journal_paper_doi 10.1039/C4cc09883H
_journal_volume 51
_journal_year 2015
_chemical_formula_moiety 'C50 H24, 1.5(C12 H4 N4), C6 H5 Cl'
_chemical_formula_sum 'C74 H35 Cl N6'
_chemical_formula_weight 1043.53
_chemical_name_systematic FAP-TCNQ
_space_group_IT_number 2
_symmetry_cell_setting triclinic
_symmetry_space_group_name_Hall '-P 1'
_symmetry_space_group_name_H-M 'P -1'
_atom_sites_solution_hydrogens geom
_atom_sites_solution_primary direct
_atom_sites_solution_secondary difmap
_audit_creation_method SHELXL-97
_audit_update_record
;
2014-12-04 deposited with the CCDC.
2015-01-26 downloaded from the CCDC.
;
_cell_angle_alpha 109.2553(9)
_cell_angle_beta 90.5719(11)
_cell_angle_gamma 109.4063(8)
_cell_formula_units_Z 2
_cell_length_a 10.6327(3)
_cell_length_b 14.0819(4)
_cell_length_c 19.8579(8)
_cell_measurement_reflns_used 15975
_cell_measurement_temperature 200(2)
_cell_measurement_theta_max 54.96
_cell_measurement_theta_min 6.09
_cell_volume 2623.52(15)
_computing_cell_refinement PROCESS-AUTO
_computing_data_collection PROCESS-AUTO
_computing_data_reduction 'teXsan Ver. 2.0'
_computing_publication_material 'teXsan Ver. 2.0'
_computing_structure_refinement SHELXL97
_computing_structure_solution SHELXS97
_diffrn_ambient_temperature 200(2)
_diffrn_measured_fraction_theta_full 0.991
_diffrn_measured_fraction_theta_max 0.991
_diffrn_measurement_device_type 'Rigaku RAXIS-RAPID Imaging Plate'
_diffrn_measurement_method \w
_diffrn_radiation_monochromator graphite
_diffrn_radiation_source 'fine-focus sealed tube'
_diffrn_radiation_type MoK\a
_diffrn_radiation_wavelength 0.71075
_diffrn_reflns_av_R_equivalents 0.0476
_diffrn_reflns_av_sigmaI/netI 0.0697
_diffrn_reflns_limit_h_max 12
_diffrn_reflns_limit_h_min -13
_diffrn_reflns_limit_k_max 18
_diffrn_reflns_limit_k_min -18
_diffrn_reflns_limit_l_max 25
_diffrn_reflns_limit_l_min -25
_diffrn_reflns_number 26103
_diffrn_reflns_theta_full 27.48
_diffrn_reflns_theta_max 27.48
_diffrn_reflns_theta_min 3.05
_exptl_absorpt_coefficient_mu 0.127
_exptl_absorpt_correction_type none
_exptl_crystal_colour black
_exptl_crystal_density_diffrn 1.321
_exptl_crystal_density_method 'not measured'
_exptl_crystal_description prism
_exptl_crystal_F_000 1076
_exptl_crystal_recrystallization_method 'Re-crystallisation from solvent: chlorobenzene'
_exptl_crystal_size_max 0.20
_exptl_crystal_size_mid 0.10
_exptl_crystal_size_min 0.10
_refine_diff_density_max 0.359
_refine_diff_density_min -0.336
_refine_diff_density_rms 0.071
_refine_ls_extinction_method none
_refine_ls_goodness_of_fit_ref 1.041
_refine_ls_hydrogen_treatment noref
_refine_ls_matrix_type full
_refine_ls_number_parameters 730
_refine_ls_number_reflns 11925
_refine_ls_number_restraints 0
_refine_ls_restrained_S_all 1.041
_refine_ls_R_factor_all 0.0965
_refine_ls_R_factor_gt 0.0520
_refine_ls_shift/su_max 0.000
_refine_ls_shift/su_mean 0.000
_refine_ls_structure_factor_coef Fsqd
_refine_ls_weighting_details 'calc w=1/[\s^2^(Fo^2^)+(0.0838P)^2^+0.0000P] where P=(Fo^2^+2Fc^2^)/3'
_refine_ls_weighting_scheme calc
_refine_ls_wR_factor_gt 0.1319
_refine_ls_wR_factor_ref 0.1668
_reflns_number_gt 6932
_reflns_number_total 11925
_reflns_threshold_expression >2sigma(I)
_cod_data_source_file c4cc09883h2.cif
_cod_data_source_block xsm3x28
_cod_database_code 7116584

loop_
_symmetry_equiv_pos_as_xyz
'x, y, z'
'-x, -y, -z'

loop_
_atom_site_label
_atom_site_type_symbol
_atom_site_fract_x
_atom_site_fract_y
_atom_site_fract_z
_atom_site_U_iso_or_equiv
_atom_site_adp_type
_atom_site_occupancy
_atom_site_symmetry_multiplicity
_atom_site_calc_flag
_atom_site_refinement_flags
C1 C 0.58005(19) 0.17340(15) 0.29182(9) 0.0310(4) Uani 1 1 d .
C2 C 0.68409(19) 0.10191(14) 0.27193(9) 0.0304(4) Uani 1 1 d .
C3 C 0.70611(18) 0.08131(14) 0.34097(9) 0.0305(4) Uani 1 1 d .
C4 C 0.77972(19) 0.02959(15) 0.36284(10) 0.0349(4) Uani 1 1 d .
H1 H 0.8305 -0.0034 0.3302 0.042 Uiso 1 1 calc R
C5 C 0.7808(2) 0.02496(15) 0.43335(10) 0.0372(4) Uani 1 1 d .
H2 H 0.8316 -0.0115 0.4470 0.045 Uiso 1 1 calc R
C6 C 0.7086(2) 0.07296(15) 0.48224(10) 0.0353(4) Uani 1 1 d .
C7 C 0.6838(2) 0.08958(15) 0.55741(10) 0.0392(5) Uani 1 1 d .
C8 C 0.7320(2) 0.05901(16) 0.60926(11) 0.0443(5) Uani 1 1 d .
H3 H 0.7916 0.0202 0.5987 0.053 Uiso 1 1 calc R
C9 C 0.6907(2) 0.08669(18) 0.67671(11) 0.0525(6) Uani 1 1 d .
H4 H 0.7227 0.0663 0.7126 0.063 Uiso 1 1 calc R
C10 C 0.6039(2) 0.14346(18) 0.69303(11) 0.0514(6) Uani 1 1 d .
H5 H 0.5776 0.1612 0.7398 0.062 Uiso 1 1 calc R
C11 C 0.5547(2) 0.17490(17) 0.64201(11) 0.0450(5) Uani 1 1 d .
H6 H 0.4951 0.2137 0.6534 0.054 Uiso 1 1 calc R
C12 C 0.5948(2) 0.14839(15) 0.57425(10) 0.0376(5) Uani 1 1 d .
C13 C 0.5614(2) 0.17120(15) 0.50963(10) 0.0348(4) Uani 1 1 d .
C14 C 0.4883(2) 0.22394(16) 0.48941(10) 0.0374(4) Uani 1 1 d .
H7 H 0.4381 0.2568 0.5226 0.045 Uiso 1 1 calc R
C15 C 0.48720(19) 0.22979(15) 0.41862(10) 0.0354(4) Uani 1 1 d .
H8 H 0.4363 0.2666 0.4055 0.042 Uiso 1 1 calc R
C16 C 0.55911(19) 0.18260(14) 0.36932(9) 0.0317(4) Uani 1 1 d .
C17 C 0.63214(18) 0.12857(14) 0.39047(9) 0.0310(4) Uani 1 1 d .
C18 C 0.63378(19) 0.12366(15) 0.45810(10) 0.0332(4) Uani 1 1 d .
C19 C 0.60153(19) 0.00106(14) 0.20961(9) 0.0308(4) Uani 1 1 d .
C20 C 0.6219(2) -0.09195(15) 0.16907(10) 0.0346(4) Uani 1 1 d .
H9 H 0.7059 -0.0992 0.1769 0.041 Uiso 1 1 calc R
C21 C 0.5182(2) -0.17761(15) 0.11535(10) 0.0368(5) Uani 1 1 d .
H10 H 0.5340 -0.2413 0.0886 0.044 Uiso 1 1 calc R
C22 C 0.3954(2) -0.16873(15) 0.10196(9) 0.0340(4) Uani 1 1 d .
C23 C 0.2670(2) -0.23141(16) 0.05306(10) 0.0394(5) Uani 1 1 d .
C24 C 0.2230(3) -0.33186(18) -0.00063(11) 0.0535(6) Uani 1 1 d .
H11 H 0.2782 -0.3745 -0.0106 0.064 Uiso 1 1 calc R
C25 C 0.0959(3) -0.3694(2) -0.03982(13) 0.0645(7) Uani 1 1 d .
H12 H 0.0638 -0.4390 -0.0760 0.077 Uiso 1 1 calc R
C26 C 0.0163(3) -0.3075(2) -0.02702(13) 0.0632(7) Uani 1 1 d .
H13 H -0.0686 -0.3341 -0.0556 0.076 Uiso 1 1 calc R
C27 C 0.0576(2) -0.20708(19) 0.02680(11) 0.0499(6) Uani 1 1 d .
H14 H 0.0014 -0.1653 0.0356 0.060 Uiso 1 1 calc R
C28 C 0.1826(2) -0.16859(16) 0.06760(10) 0.0381(5) Uani 1 1 d .
C29 C 0.25414(19) -0.06573(16) 0.12703(9) 0.0346(4) Uani 1 1 d .
C30 C 0.2321(2) 0.02719(16) 0.16713(10) 0.0369(5) Uani 1 1 d .
H15 H 0.1489 0.0348 0.1577 0.044 Uiso 1 1 calc R
C31 C 0.33264(19) 0.11149(16) 0.22233(10) 0.0355(4) Uani 1 1 d .
H16 H 0.3152 0.1742 0.2496 0.043 Uiso 1 1 calc R
C32 C 0.45548(19) 0.10326(15) 0.23679(9) 0.0310(4) Uani 1 1 d .
C33 C 0.47666(19) 0.00923(14) 0.19531(9) 0.0301(4) Uani 1 1 d .
C34 C 0.80843(19) 0.17790(14) 0.25482(9) 0.0305(4) Uani 1 1 d .
C35 C 0.92989(19) 0.17166(15) 0.23441(10) 0.0346(4) Uani 1 1 d .
H17 H 0.9485 0.1083 0.2292 0.042 Uiso 1 1 calc R
C36 C 1.0289(2) 0.25960(15) 0.22091(10) 0.0360(4) Uani 1 1 d .
H18 H 1.1119 0.2536 0.2068 0.043 Uiso 1 1 calc R
C37 C 1.00424(19) 0.35238(15) 0.22824(9) 0.0330(4) Uani 1 1 d .
C38 C 1.06910(19) 0.45567(15) 0.21654(10) 0.0346(4) Uani 1 1 d .
C39 C 1.1896(2) 0.49579(16) 0.19101(10) 0.0412(5) Uani 1 1 d .
H19 H 1.2501 0.4576 0.1815 0.049 Uiso 1 1 calc R
C40 C 1.2196(2) 0.59275(17) 0.17981(12) 0.0470(5) Uani 1 1 d .
H20 H 1.3004 0.6200 0.1613 0.056 Uiso 1 1 calc R
C41 C 1.1340(2) 0.65063(17) 0.19511(12) 0.0487(5) Uani 1 1 d .
H21 H 1.1566 0.7165 0.1867 0.058 Uiso 1 1 calc R
C42 C 1.0151(2) 0.61320(16) 0.22273(11) 0.0421(5) Uani 1 1 d .
H22 H 0.9581 0.6542 0.2346 0.051 Uiso 1 1 calc R
C43 C 0.9812(2) 0.51541(15) 0.23259(10) 0.0354(4) Uani 1 1 d .
C44 C 0.8584(2) 0.45188(15) 0.25507(10) 0.0355(4) Uani 1 1 d .
C45 C 0.7371(2) 0.45924(16) 0.27481(11) 0.0390(5) Uani 1 1 d .
H23 H 0.7192 0.5227 0.2796 0.047 Uiso 1 1 calc R
C46 C 0.6377(2) 0.37214(15) 0.28826(10) 0.0374(5) Uani 1 1 d .
H24 H 0.5545 0.3785 0.3015 0.045 Uiso 1 1 calc R
C47 C 0.66111(19) 0.27927(14) 0.28226(9) 0.0317(4) Uani 1 1 d .
C48 C 0.78570(19) 0.27333(14) 0.26265(9) 0.0304(4) Uani 1 1 d .
C49 C 0.87997(19) 0.35652(15) 0.25003(10) 0.0335(4) Uani 1 1 d .
N1 N 0.3166(3) 0.2730(2) 0.08920(16) 0.0970(9) Uani 1 1 d .
C50 C 0.3082(3) 0.1883(2) 0.05345(15) 0.0655(7) Uani 1 1 d .
C51 C 0.2931(3) 0.0821(2) 0.00634(12) 0.0538(6) Uani 1 1 d .
C52 C 0.1668(3) 0.0226(2) -0.03904(13) 0.0574(7) Uani 1 1 d .
N2 N 0.0661(3) -0.0217(2) -0.07492(12) 0.0773(7) Uani 1 1 d .
C53 C 0.3955(2) 0.04148(18) 0.00351(11) 0.0472(6) Uani 1 1 d .
C54 C 0.5207(2) 0.10304(19) 0.04985(12) 0.0504(6) Uani 1 1 d .
H25 H 0.5330 0.1724 0.0837 0.060 Uiso 1 1 calc R
C55 C 0.3789(2) -0.06400(19) -0.04611(11) 0.0500(6) Uani 1 1 d .
H26 H 0.2960 -0.1067 -0.0766 0.060 Uiso 1 1 calc R
N3 N 0.3648(2) 0.44080(18) 0.54257(12) 0.0649(6) Uani 1 1 d .
C56 C 0.3294(2) 0.46964(19) 0.50094(13) 0.0501(6) Uani 1 1 d .
C57 C 0.2814(2) 0.50282(18) 0.44827(11) 0.0477(5) Uani 1 1 d .
C58 C 0.3221(2) 0.4689(2) 0.37834(13) 0.0642(7) Uani 1 1 d .
N4 N 0.3527(3) 0.4416(3) 0.32213(13) 0.0954(9) Uani 1 1 d .
C59 C 0.2011(2) 0.56446(16) 0.46379(11) 0.0418(5) Uani 1 1 d .
C60 C 0.1608(2) 0.59863(16) 0.53429(11) 0.0401(5) Uani 1 1 d .
H27 H 0.1915 0.5797 0.5714 0.048 Uiso 1 1 calc R
C61 C 0.0802(2) 0.65691(16) 0.54821(11) 0.0403(5) Uani 1 1 d .
H28 H 0.0550 0.6787 0.5950 0.048 Uiso 1 1 calc R
C62 C 0.0315(2) 0.68685(16) 0.49324(11) 0.0407(5) Uani 1 1 d .
C63 C 0.0742(2) 0.65418(17) 0.42327(11) 0.0464(5) Uani 1 1 d .
H29 H 0.0453 0.6745 0.3865 0.056 Uiso 1 1 calc R
C64 C 0.1542(2) 0.59549(18) 0.40915(11) 0.0458(5) Uani 1 1 d .
H30 H 0.1800 0.5742 0.3624 0.055 Uiso 1 1 calc R
N5 N -0.1421(2) 0.8019(2) 0.62782(13) 0.0823(8) Uani 1 1 d .
C65 C -0.1006(2) 0.7774(2) 0.57424(14) 0.0576(6) Uani 1 1 d .
C66 C -0.0524(2) 0.74475(18) 0.50643(12) 0.0492(5) Uani 1 1 d .
C67 C -0.1003(3) 0.7751(2) 0.45194(15) 0.0657(7) Uani 1 1 d .
N6 N -0.1384(3) 0.7982(2) 0.40815(14) 0.0991(9) Uani 1 1 d .
Cl1 Cl 0.06733(7) 0.15477(6) 0.78989(4) 0.0734(2) Uani 1 1 d .
C68 C 0.2137(2) 0.2678(2) 0.81960(15) 0.0587(6) Uani 1 1 d .
C69 C 0.2375(3) 0.3330(3) 0.89017(17) 0.0756(8) Uani 1 1 d .
H31 H 0.1761 0.3168 0.9227 0.091 Uiso 1 1 calc R
C70 C 0.3557(4) 0.4251(3) 0.9134(2) 0.0954(11) Uani 1 1 d .
H32 H 0.3746 0.4721 0.9623 0.114 Uiso 1 1 calc R
C71 C 0.4429(3) 0.4471(3) 0.8662(2) 0.0907(11) Uani 1 1 d .
H33 H 0.5224 0.5093 0.8822 0.109 Uiso 1 1 calc R
C72 C 0.4162(3) 0.3792(3) 0.7952(2) 0.0788(9) Uani 1 1 d .
H34 H 0.4777 0.3948 0.7626 0.095 Uiso 1 1 calc R
C73 C 0.3004(3) 0.2886(2) 0.77128(16) 0.0663(7) Uani 1 1 d .
H35 H 0.2814 0.2418 0.7224 0.080 Uiso 1 1 calc R
C74 C 0.37855(19) -0.07213(15) 0.14332(9) 0.0320(4) Uani 1 1 d .

loop_
_atom_site_aniso_label
_atom_site_aniso_U_11
_atom_site_aniso_U_22
_atom_site_aniso_U_33
_atom_site_aniso_U_23
_atom_site_aniso_U_13
_atom_site_aniso_U_12
C1 0.0308(10) 0.0318(10) 0.0319(10) 0.0103(8) 0.0057(8) 0.0137(9)
C2 0.0312(10) 0.0312(9) 0.0317(9) 0.0119(8) 0.0061(8) 0.0138(9)
C3 0.0292(10) 0.0293(9) 0.0306(9) 0.0096(8) 0.0018(8) 0.0084(9)
C4 0.0355(11) 0.0341(10) 0.0352(10) 0.0110(8) 0.0046(8) 0.0139(10)
C5 0.0367(12) 0.0361(10) 0.0406(11) 0.0166(9) 0.0017(9) 0.0122(10)
C6 0.0348(11) 0.0332(10) 0.0338(10) 0.0135(8) 0.0010(8) 0.0055(9)
C7 0.0420(12) 0.0331(10) 0.0334(10) 0.0125(8) 0.0012(9) 0.0016(10)
C8 0.0471(13) 0.0405(11) 0.0405(12) 0.0185(9) 0.0008(10) 0.0057(11)
C9 0.0629(16) 0.0510(13) 0.0378(12) 0.0237(10) 0.0019(11) 0.0051(13)
C10 0.0581(15) 0.0482(13) 0.0352(12) 0.0162(10) 0.0087(11) 0.0018(12)
C11 0.0449(13) 0.0417(12) 0.0364(11) 0.0127(9) 0.0068(10) 0.0013(11)
C12 0.0400(12) 0.0317(10) 0.0321(10) 0.0094(8) 0.0042(9) 0.0034(10)
C13 0.0360(11) 0.0302(10) 0.0299(10) 0.0069(8) 0.0036(8) 0.0050(9)
C14 0.0355(11) 0.0365(10) 0.0347(10) 0.0085(8) 0.0092(9) 0.0101(10)
C15 0.0322(11) 0.0348(10) 0.0375(11) 0.0101(8) 0.0057(8) 0.0123(9)
C16 0.0289(10) 0.0307(9) 0.0309(10) 0.0090(8) 0.0033(8) 0.0067(9)
C17 0.0291(10) 0.0303(9) 0.0307(9) 0.0100(8) 0.0031(8) 0.0075(9)
C18 0.0315(11) 0.0322(10) 0.0319(10) 0.0116(8) 0.0032(8) 0.0060(9)
C19 0.0350(11) 0.0313(9) 0.0278(9) 0.0133(8) 0.0066(8) 0.0108(9)
C20 0.0371(11) 0.0330(10) 0.0368(10) 0.0145(8) 0.0102(9) 0.0142(10)
C21 0.0479(13) 0.0326(10) 0.0317(10) 0.0117(8) 0.0093(9) 0.0159(10)
C22 0.0409(12) 0.0334(10) 0.0260(9) 0.0127(8) 0.0056(8) 0.0091(10)
C23 0.0471(13) 0.0369(11) 0.0281(10) 0.0118(8) 0.0054(9) 0.0071(10)
C24 0.0643(17) 0.0460(13) 0.0392(12) 0.0062(10) -0.0009(11) 0.0152(13)
C25 0.0668(18) 0.0543(15) 0.0456(14) -0.0052(11) -0.0147(12) 0.0113(14)
C26 0.0556(16) 0.0649(16) 0.0489(14) 0.0010(12) -0.0109(12) 0.0159(14)
C27 0.0484(14) 0.0537(14) 0.0373(12) 0.0077(10) -0.0017(10) 0.0136(12)
C28 0.0397(12) 0.0431(11) 0.0298(10) 0.0146(9) 0.0053(9) 0.0109(10)
C29 0.0335(11) 0.0400(11) 0.0287(9) 0.0155(8) 0.0045(8) 0.0079(10)
C30 0.0315(11) 0.0445(12) 0.0370(10) 0.0160(9) 0.0060(9) 0.0148(10)
C31 0.0348(11) 0.0385(11) 0.0333(10) 0.0110(8) 0.0059(8) 0.0148(10)
C32 0.0323(11) 0.0346(10) 0.0280(9) 0.0129(8) 0.0052(8) 0.0125(9)
C33 0.0331(11) 0.0320(10) 0.0281(9) 0.0139(8) 0.0065(8) 0.0119(9)
C34 0.0314(10) 0.0304(9) 0.0297(9) 0.0106(8) 0.0031(8) 0.0112(9)
C35 0.0343(11) 0.0342(10) 0.0372(10) 0.0123(8) 0.0053(8) 0.0148(10)
C36 0.0307(11) 0.0397(11) 0.0379(11) 0.0122(9) 0.0068(8) 0.0144(10)
C37 0.0308(11) 0.0344(10) 0.0323(10) 0.0108(8) 0.0019(8) 0.0110(9)
C38 0.0344(11) 0.0349(10) 0.0319(10) 0.0106(8) 0.0021(8) 0.0105(9)
C39 0.0342(12) 0.0427(11) 0.0409(11) 0.0136(9) 0.0038(9) 0.0079(10)
C40 0.0363(12) 0.0438(12) 0.0559(13) 0.0215(10) 0.0073(10) 0.0041(11)
C41 0.0485(14) 0.0361(11) 0.0557(14) 0.0209(10) 0.0029(11) 0.0032(11)
C42 0.0433(13) 0.0335(10) 0.0478(12) 0.0153(9) 0.0014(10) 0.0106(10)
C43 0.0357(11) 0.0319(10) 0.0336(10) 0.0103(8) 0.0022(8) 0.0071(9)
C44 0.0384(12) 0.0317(10) 0.0363(10) 0.0131(8) 0.0042(9) 0.0114(10)
C45 0.0403(12) 0.0369(11) 0.0477(12) 0.0186(9) 0.0086(9) 0.0196(10)
C46 0.0377(12) 0.0380(11) 0.0427(11) 0.0149(9) 0.0093(9) 0.0205(10)
C47 0.0336(11) 0.0319(10) 0.0306(10) 0.0112(8) 0.0040(8) 0.0128(9)
C48 0.0317(10) 0.0306(9) 0.0321(10) 0.0113(8) 0.0050(8) 0.0149(9)
C49 0.0329(11) 0.0333(10) 0.0362(10) 0.0136(8) 0.0049(8) 0.0127(9)
N1 0.087(2) 0.0725(17) 0.129(2) 0.0217(17) 0.0180(17) 0.0391(17)
C50 0.0677(19) 0.0667(17) 0.0745(18) 0.0289(15) 0.0188(15) 0.0352(17)
C51 0.0646(17) 0.0682(16) 0.0461(13) 0.0305(12) 0.0226(12) 0.0347(15)
C52 0.0627(18) 0.0786(18) 0.0442(14) 0.0252(13) 0.0172(13) 0.0381(16)
N2 0.0770(18) 0.104(2) 0.0591(14) 0.0159(13) 0.0113(13) 0.0558(17)
C53 0.0523(15) 0.0595(14) 0.0422(12) 0.0316(11) 0.0191(11) 0.0215(13)
C54 0.0600(16) 0.0523(13) 0.0477(13) 0.0254(11) 0.0200(12) 0.0230(13)
C55 0.0573(15) 0.0593(14) 0.0417(12) 0.0259(11) 0.0162(11) 0.0227(13)
N3 0.0571(14) 0.0679(14) 0.0705(14) 0.0158(11) -0.0002(11) 0.0321(12)
C56 0.0395(13) 0.0477(13) 0.0547(14) 0.0039(11) -0.0023(11) 0.0191(12)
C57 0.0338(12) 0.0539(13) 0.0469(13) 0.0057(10) -0.0024(10) 0.0171(11)
C58 0.0446(15) 0.094(2) 0.0517(15) 0.0082(14) 0.0002(12) 0.0394(15)
N4 0.0738(18) 0.161(3) 0.0579(14) 0.0129(16) 0.0073(13) 0.075(2)
C59 0.0294(11) 0.0402(11) 0.0427(12) 0.0055(9) -0.0022(9) 0.0055(10)
C60 0.0322(11) 0.0395(11) 0.0388(11) 0.0085(9) -0.0041(9) 0.0060(10)
C61 0.0344(12) 0.0375(11) 0.0389(11) 0.0052(9) -0.0015(9) 0.0084(10)
C62 0.0347(12) 0.0319(10) 0.0451(12) 0.0066(9) -0.0009(9) 0.0059(10)
C63 0.0456(14) 0.0465(12) 0.0423(12) 0.0135(10) -0.0010(10) 0.0126(12)
C64 0.0388(13) 0.0504(13) 0.0418(12) 0.0097(10) 0.0032(10) 0.0145(11)
N5 0.0653(16) 0.115(2) 0.0636(15) 0.0089(14) 0.0049(12) 0.0517(16)
C65 0.0461(15) 0.0646(16) 0.0568(15) 0.0082(12) -0.0027(12) 0.0262(14)
C66 0.0457(14) 0.0462(13) 0.0511(13) 0.0107(10) -0.0004(11) 0.0173(12)
C67 0.079(2) 0.0603(16) 0.0679(17) 0.0189(13) 0.0059(15) 0.0408(16)
N6 0.137(3) 0.106(2) 0.0883(19) 0.0397(16) 0.0090(17) 0.081(2)
Cl1 0.0538(4) 0.0665(4) 0.1097(6) 0.0395(4) 0.0181(4) 0.0249(4)
C68 0.0478(15) 0.0555(14) 0.0879(19) 0.0354(14) 0.0142(14) 0.0269(13)
C69 0.0621(19) 0.078(2) 0.093(2) 0.0307(18) 0.0250(17) 0.0322(18)
C70 0.082(3) 0.082(2) 0.114(3) 0.008(2) 0.009(2) 0.044(2)
C71 0.0513(18) 0.0589(19) 0.165(4) 0.040(2) 0.018(2) 0.0222(16)
C72 0.0571(19) 0.078(2) 0.121(3) 0.056(2) 0.0202(18) 0.0272(18)
C73 0.0557(17) 0.0810(19) 0.0872(19) 0.0489(16) 0.0190(15) 0.0360(17)
C74 0.0352(11) 0.0333(10) 0.0267(9) 0.0122(8) 0.0058(8) 0.0097(9)

loop_
_atom_type_symbol
_atom_type_description
_atom_type_scat_dispersion_real
_atom_type_scat_dispersion_imag
_atom_type_scat_source
C C 0.0033 0.0016 'International Tables Vol C Tables 4.2.6.8 and 6.1.1.4'
H H 0.0000 0.0000 'International Tables Vol C Tables 4.2.6.8 and 6.1.1.4'
Cl Cl 0.1484 0.1585 'International Tables Vol C Tables 4.2.6.8 and 6.1.1.4'
N N 0.0061 0.0033 'International Tables Vol C Tables 4.2.6.8 and 6.1.1.4'

loop_
_geom_angle_atom_site_label_1
_geom_angle_atom_site_label_2
_geom_angle_atom_site_label_3
_geom_angle
_geom_angle_site_symmetry_1
C32 C1 C16 114.56(15) .
C32 C1 C47 115.07(15) .
C16 C1 C47 114.83(15) .
C32 C1 C2 103.53(13) .
C16 C1 C2 103.32(13) .
C47 C1 C2 103.27(13) .
C19 C2 C34 116.51(14) .
C19 C2 C3 113.58(15) .
C34 C2 C3 114.36(15) .
C19 C2 C1 103.22(14) .
C34 C2 C1 103.52(13) .
C3 C2 C1 103.37(13) .
C4 C3 C17 117.72(16) .
C4 C3 C2 134.69(16) .
C17 C3 C2 107.59(14) .
C3 C4 C5 121.17(16) .
C3 C4 H1 119.4 .
C5 C4 H1 119.4 .
C6 C5 C4 120.75(17) .
C6 C5 H2 119.6 .
C4 C5 H2 119.6 .
C5 C6 C18 116.65(17) .
C5 C6 C7 138.80(18) .
C18 C6 C7 104.55(16) .
C8 C7 C12 120.18(17) .
C8 C7 C6 131.26(19) .
C12 C7 C6 108.56(16) .
C9 C8 C7 118.3(2) .
C9 C8 H3 120.9 .
C7 C8 H3 120.9 .
C8 C9 C10 121.6(2) .
C8 C9 H4 119.2 .
C10 C9 H4 119.2 .
C9 C10 C11 121.06(19) .
C9 C10 H5 119.5 .
C11 C10 H5 119.5 .
C12 C11 C10 118.4(2) .
C12 C11 H6 120.8 .
C10 C11 H6 120.8 .
C11 C12 C7 120.47(18) .
C11 C12 C13 131.01(19) .
C7 C12 C13 108.52(15) .
C14 C13 C18 117.29(17) .
C14 C13 C12 139.03(17) .
C18 C13 C12 103.65(16) .
C13 C14 C15 120.54(16) .
C13 C14 H7 119.7 .
C15 C14 H7 119.7 .
C16 C15 C14 120.90(17) .
C16 C15 H8 119.5 .
C14 C15 H8 119.5 .
C15 C16 C17 117.89(16) .
C15 C16 C1 134.59(16) .
C17 C16 C1 107.52(14) .
C18 C17 C16 121.13(16) .
C18 C17 C3 120.67(16) .
C16 C17 C3 118.19(16) .
C17 C18 C6 123.04(16) .
C17 C18 C13 122.24(17) .
C6 C18 C13 114.71(16) .
C20 C19 C33 117.57(17) .
C20 C19 C2 134.48(17) .
C33 C19 C2 107.89(15) .
C19 C20 C21 121.03(18) .
C19 C20 H9 119.5 .
C21 C20 H9 119.5 .
C22 C21 C20 120.83(16) .
C22 C21 H10 119.6 .
C20 C21 H10 119.6 .
C21 C22 C74 116.81(18) .
C21 C22 C23 139.20(17) .
C74 C22 C23 103.96(16) .
C24 C23 C28 120.0(2) .
C24 C23 C22 131.6(2) .
C28 C23 C22 108.36(16) .
C23 C24 C25 118.7(2) .
C23 C24 H11 120.7 .
C25 C24 H11 120.7 .
C26 C25 C24 121.2(2) .
C26 C25 H12 119.4 .
C24 C25 H12 119.4 .
C25 C26 C27 121.2(2) .
C25 C26 H13 119.4 .
C27 C26 H13 119.4 .
C26 C27 C28 118.8(2) .
C26 C27 H14 120.6 .
C28 C27 H14 120.6 .
C27 C28 C23 120.08(19) .
C27 C28 C29 131.31(19) .
C23 C28 C29 108.59(18) .
C30 C29 C74 116.96(18) .
C30 C29 C28 138.86(19) .
C74 C29 C28 104.18(16) .
C29 C30 C31 120.86(17) .
C29 C30 H15 119.6 .
C31 C30 H15 119.6 .
C32 C31 C30 120.86(16) .
C32 C31 H16 119.6 .
C30 C31 H16 119.6 .
C31 C32 C33 117.57(17) .
C31 C32 C1 134.72(16) .
C33 C32 C1 107.66(15) .
C74 C33 C32 121.12(17) .
C74 C33 C19 121.24(16) .
C32 C33 C19 117.64(17) .
C35 C34 C48 117.59(17) .
C35 C34 C2 134.57(15) .
C48 C34 C2 107.84(15) .
C34 C35 C36 121.06(16) .
C34 C35 H17 119.5 .
C36 C35 H17 119.5 .
C37 C36 C35 120.51(17) .
C37 C36 H18 119.7 .
C35 C36 H18 119.7 .
C36 C37 C49 116.91(17) .
C36 C37 C38 138.87(17) .
C49 C37 C38 104.15(15) .
C39 C38 C43 120.05(18) .
C39 C38 C37 131.40(18) .
C43 C38 C37 108.47(16) .
C40 C39 C38 118.58(19) .
C40 C39 H19 120.7 .
C38 C39 H19 120.7 .
C41 C40 C39 121.39(19) .
C41 C40 H20 119.3 .
C39 C40 H20 119.3 .
C40 C41 C42 120.69(19) .
C40 C41 H21 119.7 .
C42 C41 H21 119.7 .
C43 C42 C41 119.04(19) .
C43 C42 H22 120.5 .
C41 C42 H22 120.5 .
C42 C43 C38 120.19(18) .
C42 C43 C44 131.12(18) .
C38 C43 C44 108.61(16) .
C45 C44 C49 117.06(17) .
C45 C44 C43 138.78(17) .
C49 C44 C43 104.08(16) .
C44 C45 C46 120.70(17) .
C44 C45 H23 119.6 .
C46 C45 H23 119.6 .
C47 C46 C45 120.98(17) .
C47 C46 H24 119.5 .
C45 C46 H24 119.5 .
C46 C47 C48 117.65(17) .
C46 C47 C1 134.73(17) .
C48 C47 C1 107.63(14) .
C49 C48 C34 121.13(16) .
C49 C48 C47 121.12(16) .
C34 C48 C47 117.73(17) .
C48 C49 C37 122.80(16) .
C48 C49 C44 122.48(17) .
C37 C49 C44 114.68(17) .
N1 C50 C51 177.4(3) .
C53 C51 C52 122.4(2) .
C53 C51 C50 122.0(2) .
C52 C51 C50 115.5(2) .
N2 C52 C51 177.8(3) .
C51 C53 C54 121.0(2) .
C51 C53 C55 120.7(2) .
C54 C53 C55 118.26(19) .
C55 C54 C53 120.9(2) 2_655
C55 C54 H25 119.5 2_655
C53 C54 H25 119.5 .
C54 C55 C53 120.8(2) 2_655
C54 C55 H26 119.6 2_655
C53 C55 H26 119.6 .
N3 C56 C57 178.3(3) .
C59 C57 C56 121.98(19) .
C59 C57 C58 121.8(2) .
C56 C57 C58 116.26(19) .
N4 C58 C57 179.0(2) .
C57 C59 C64 120.24(19) .
C57 C59 C60 121.5(2) .
C64 C59 C60 118.23(18) .
C61 C60 C59 120.83(19) .
C61 C60 H27 119.6 .
C59 C60 H27 119.6 .
C60 C61 C62 121.05(18) .
C60 C61 H28 119.5 .
C62 C61 H28 119.5 .
C66 C62 C61 121.60(18) .
C66 C62 C63 120.56(19) .
C61 C62 C63 117.84(18) .
C64 C63 C62 121.2(2) .
C64 C63 H29 119.4 .
C62 C63 H29 119.4 .
C63 C64 C59 120.84(19) .
C63 C64 H30 119.6 .
C59 C64 H30 119.6 .
N5 C65 C66 178.5(3) .
C62 C66 C65 123.1(2) .
C62 C66 C67 121.7(2) .
C65 C66 C67 115.2(2) .
N6 C67 C66 179.3(3) .
C69 C68 C73 122.5(3) .
C69 C68 Cl1 118.6(2) .
C73 C68 Cl1 118.9(2) .
C68 C69 C70 118.1(3) .
C68 C69 H31 120.9 .
C70 C69 H31 120.9 .
C71 C70 C69 120.2(3) .
C71 C70 H32 119.9 .
C69 C70 H32 119.9 .
C70 C71 C72 120.2(3) .
C70 C71 H33 119.9 .
C72 C71 H33 119.9 .
C71 C72 C73 120.4(3) .
C71 C72 H34 119.8 .
C73 C72 H34 119.8 .
C68 C73 C72 118.6(3) .
C68 C73 H35 120.7 .
C72 C73 H35 120.7 .
C33 C74 C29 122.60(16) .
C33 C74 C22 122.50(17) .
C29 C74 C22 114.90(18) .

loop_
_geom_bond_atom_site_label_1
_geom_bond_atom_site_label_2
_geom_bond_distance
_geom_bond_site_symmetry_2
C1 C32 1.521(3) .
C1 C16 1.526(2) .
C1 C47 1.529(3) .
C1 C2 1.697(2) .
C2 C19 1.520(3) .
C2 C34 1.522(3) .
C2 C3 1.523(2) .
C3 C4 1.383(2) .
C3 C17 1.400(2) .
C4 C5 1.423(3) .
C4 H1 0.9500 .
C5 C6 1.384(3) .
C5 H2 0.9500 .
C6 C18 1.402(3) .
C6 C7 1.473(3) .
C7 C8 1.391(3) .
C7 C12 1.428(3) .
C8 C9 1.385(3) .
C8 H3 0.9500 .
C9 C10 1.386(3) .
C9 H4 0.9500 .
C10 C11 1.391(3) .
C10 H5 0.9500 .
C11 C12 1.384(3) .
C11 H6 0.9500 .
C12 C13 1.488(3) .
C13 C14 1.375(3) .
C13 C18 1.412(2) .
C14 C15 1.435(3) .
C14 H7 0.9500 .
C15 C16 1.381(2) .
C15 H8 0.9500 .
C16 C17 1.398(2) .
C17 C18 1.368(2) .
C19 C20 1.381(2) .
C19 C33 1.404(2) .
C20 C21 1.433(3) .
C20 H9 0.9500 .
C21 C22 1.383(3) .
C21 H10 0.9500 .
C22 C74 1.409(2) .
C22 C23 1.482(3) .
C23 C24 1.383(3) .
C23 C28 1.427(3) .
C24 C25 1.394(3) .
C24 H11 0.9500 .
C25 C26 1.374(3) .
C25 H12 0.9500 .
C26 C27 1.384(3) .
C26 H13 0.9500 .
C27 C28 1.388(3) .
C27 H14 0.9500 .
C28 C29 1.481(3) .
C29 C30 1.386(3) .
C29 C74 1.397(3) .
C30 C31 1.424(3) .
C30 H15 0.9500 .
C31 C32 1.385(3) .
C31 H16 0.9500 .
C32 C33 1.402(2) .
C33 C74 1.368(3) .
C34 C35 1.379(2) .
C34 C48 1.403(2) .
C35 C36 1.440(3) .
C35 H17 0.9500 .
C36 C37 1.379(3) .
C36 H18 0.9500 .
C37 C49 1.408(2) .
C37 C38 1.485(3) .
C38 C39 1.393(3) .
C38 C43 1.427(3) .
C39 C40 1.389(3) .
C39 H19 0.9500 .
C40 C41 1.386(3) .
C40 H20 0.9500 .
C41 C42 1.392(3) .
C41 H21 0.9500 .
C42 C43 1.383(3) .
C42 H22 0.9500 .
C43 C44 1.484(3) .
C44 C45 1.378(3) .
C44 C49 1.408(2) .
C45 C46 1.433(3) .
C45 H23 0.9500 .
C46 C47 1.379(2) .
C46 H24 0.9500 .
C47 C48 1.406(2) .
C48 C49 1.363(3) .
N1 C50 1.142(3) .
C50 C51 1.432(4) .
C51 C53 1.383(3) .
C51 C52 1.431(4) .
C52 N2 1.136(3) .
C53 C54 1.432(3) .
C53 C55 1.437(3) .
C54 C55 1.346(3) 2_655
C54 H25 0.9500 .
C55 C54 1.346(3) 2_655
C55 H26 0.9500 .
N3 C56 1.143(3) .
C56 C57 1.429(3) .
C57 C59 1.378(3) .
C57 C58 1.434(3) .
C58 N4 1.143(3) .
C59 C64 1.437(3) .
C59 C60 1.442(3) .
C60 C61 1.344(3) .
C60 H27 0.9500 .
C61 C62 1.440(3) .
C61 H28 0.9500 .
C62 C66 1.370(3) .
C62 C63 1.442(3) .
C63 C64 1.342(3) .
C63 H29 0.9500 .
C64 H30 0.9500 .
N5 C65 1.146(3) .
C65 C66 1.432(3) .
C66 C67 1.433(3) .
C67 N6 1.137(3) .
Cl1 C68 1.738(3) .
C68 C69 1.364(4) .
C68 C73 1.371(3) .
C69 C70 1.409(4) .
C69 H31 0.9500 .
C70 C71 1.361(4) .
C70 H32 0.9500 .
C71 C72 1.381(4) .
C71 H33 0.9500 .
C72 C73 1.383(4) .
C72 H34 0.9500 .
C73 H35 0.9500 .

loop_
_geom_torsion_atom_site_label_1
_geom_torsion_atom_site_label_2
_geom_torsion_atom_site_label_3
_geom_torsion_atom_site_label_4
_geom_torsion
_geom_torsion_site_symmetry_4
C32 C1 C2 C19 -1.09(16) .
C16 C1 C2 C19 118.66(15) .
C47 C1 C2 C19 -121.39(15) .
C32 C1 C2 C34 120.79(15) .
C16 C1 C2 C34 -119.46(15) .
C47 C1 C2 C34 0.49(17) .
C32 C1 C2 C3 -119.66(15) .
C16 C1 C2 C3 0.09(18) .
C47 C1 C2 C3 120.04(15) .
C19 C2 C3 C4 69.6(3) .
C34 C2 C3 C4 -67.5(3) .
C1 C2 C3 C4 -179.3(2) .
C19 C2 C3 C17 -110.80(17) .
C34 C2 C3 C17 112.12(17) .
C1 C2 C3 C17 0.32(19) .
C17 C3 C4 C5 -0.3(3) .
C2 C3 C4 C5 179.3(2) .
C3 C4 C5 C6 -0.5(3) .
C4 C5 C6 C18 1.1(3) .
C4 C5 C6 C7 -178.4(2) .
C5 C6 C7 C8 0.5(4) .
C18 C6 C7 C8 -179.0(2) .
C5 C6 C7 C12 -179.9(2) .
C18 C6 C7 C12 0.5(2) .
C12 C7 C8 C9 0.3(3) .
C6 C7 C8 C9 179.8(2) .
C7 C8 C9 C10 -0.1(3) .
C8 C9 C10 C11 0.0(4) .
C9 C10 C11 C12 -0.2(3) .
C10 C11 C12 C7 0.4(3) .
C10 C11 C12 C13 -179.3(2) .
C8 C7 C12 C11 -0.5(3) .
C6 C7 C12 C11 179.93(18) .
C8 C7 C12 C13 179.25(18) .
C6 C7 C12 C13 -0.4(2) .
C11 C12 C13 C14 1.8(4) .
C7 C12 C13 C14 -177.9(2) .
C11 C12 C13 C18 179.7(2) .
C7 C12 C13 C18 0.1(2) .
C18 C13 C14 C15 -0.2(3) .
C12 C13 C14 C15 177.6(2) .
C13 C14 C15 C16 0.1(3) .
C14 C15 C16 C17 0.4(3) .
C14 C15 C16 C1 -180.0(2) .
C32 C1 C16 C15 -68.3(3) .
C47 C1 C16 C15 68.2(3) .
C2 C1 C16 C15 179.9(2) .
C32 C1 C16 C17 111.41(17) .
C47 C1 C16 C17 -112.15(18) .
C2 C1 C16 C17 -0.47(19) .
C15 C16 C17 C18 -0.8(3) .
C1 C16 C17 C18 179.47(17) .
C15 C16 C17 C3 -179.49(17) .
C1 C16 C17 C3 0.8(2) .
C4 C3 C17 C18 0.3(3) .
C2 C3 C17 C18 -179.41(17) .
C4 C3 C17 C16 178.97(17) .
C2 C3 C17 C16 -0.7(2) .
C16 C17 C18 C6 -178.18(19) .
C3 C17 C18 C6 0.5(3) .
C16 C17 C18 C13 0.8(3) .
C3 C17 C18 C13 179.42(18) .
C5 C6 C18 C17 -1.2(3) .
C7 C6 C18 C17 178.50(18) .
C5 C6 C18 C13 179.81(17) .
C7 C6 C18 C13 -0.5(2) .
C14 C13 C18 C17 -0.3(3) .
C12 C13 C18 C17 -178.73(18) .
C14 C13 C18 C6 178.77(18) .
C12 C13 C18 C6 0.3(2) .
C34 C2 C19 C20 69.8(3) .
C3 C2 C19 C20 -66.3(3) .
C1 C2 C19 C20 -177.48(18) .
C34 C2 C19 C33 -112.91(16) .
C3 C2 C19 C33 110.98(16) .
C1 C2 C19 C33 -0.24(17) .
C33 C19 C20 C21 -1.1(3) .
C2 C19 C20 C21 175.93(17) .
C19 C20 C21 C22 0.9(3) .
C20 C21 C22 C74 0.2(3) .
C20 C21 C22 C23 177.8(2) .
C21 C22 C23 C24 1.3(4) .
C74 C22 C23 C24 179.1(2) .
C21 C22 C23 C28 -177.2(2) .
C74 C22 C23 C28 0.54(19) .
C28 C23 C24 C25 0.2(3) .
C22 C23 C24 C25 -178.2(2) .
C23 C24 C25 C26 1.5(4) .
C24 C25 C26 C27 -2.1(4) .
C25 C26 C27 C28 0.8(4) .
C26 C27 C28 C23 1.0(3) .
C26 C27 C28 C29 179.0(2) .
C24 C23 C28 C27 -1.5(3) .
C22 C23 C28 C27 177.23(18) .
C24 C23 C28 C29 -179.95(18) .
C22 C23 C28 C29 -1.2(2) .
C27 C28 C29 C30 3.0(4) .
C23 C28 C29 C30 -178.8(2) .
C27 C28 C29 C74 -176.8(2) .
C23 C28 C29 C74 1.4(2) .
C74 C29 C30 C31 -0.1(3) .
C28 C29 C30 C31 -179.9(2) .
C29 C30 C31 C32 0.7(3) .
C30 C31 C32 C33 -0.1(3) .
C30 C31 C32 C1 -177.27(18) .
C16 C1 C32 C31 67.6(3) .
C47 C1 C32 C31 -68.7(3) .
C2 C1 C32 C31 179.39(19) .
C16 C1 C32 C33 -109.71(16) .
C47 C1 C32 C33 113.95(16) .
C2 C1 C32 C33 2.03(17) .
C31 C32 C33 C74 -1.1(3) .
C1 C32 C33 C74 176.77(15) .
C31 C32 C33 C19 179.60(15) .
C1 C32 C33 C19 -2.5(2) .
C20 C19 C33 C74 0.2(3) .
C2 C19 C33 C74 -177.55(15) .
C20 C19 C33 C32 179.52(15) .
C2 C19 C33 C32 1.7(2) .
C19 C2 C34 C35 -67.1(3) .
C3 C2 C34 C35 68.7(3) .
C1 C2 C34 C35 -179.6(2) .
C19 C2 C34 C48 112.66(17) .
C3 C2 C34 C48 -111.56(16) .
C1 C2 C34 C48 0.15(18) .
C48 C34 C35 C36 -0.7(3) .
C2 C34 C35 C36 179.08(19) .
C34 C35 C36 C37 0.1(3) .
C35 C36 C37 C49 0.7(3) .
C35 C36 C37 C38 -175.5(2) .
C36 C37 C38 C39 0.4(4) .
C49 C37 C38 C39 -176.0(2) .
C36 C37 C38 C43 177.1(2) .
C49 C37 C38 C43 0.6(2) .
C43 C38 C39 C40 -1.8(3) .
C37 C38 C39 C40 174.49(19) .
C38 C39 C40 C41 1.6(3) .
C39 C40 C41 C42 0.4(3) .
C40 C41 C42 C43 -2.1(3) .
C41 C42 C43 C38 1.8(3) .
C41 C42 C43 C44 -174.5(2) .
C39 C38 C43 C42 0.1(3) .
C37 C38 C43 C42 -176.93(18) .
C39 C38 C43 C44 177.21(17) .
C37 C38 C43 C44 0.1(2) .
C42 C43 C44 C45 -0.8(4) .
C38 C43 C44 C45 -177.4(2) .
C42 C43 C44 C49 175.8(2) .
C38 C43 C44 C49 -0.8(2) .
C49 C44 C45 C46 -1.0(3) .
C43 C44 C45 C46 175.3(2) .
C44 C45 C46 C47 0.4(3) .
C45 C46 C47 C48 0.1(3) .
C45 C46 C47 C1 -179.51(19) .
C32 C1 C47 C46 66.6(3) .
C16 C1 C47 C46 -69.6(3) .
C2 C1 C47 C46 178.7(2) .
C32 C1 C47 C48 -113.02(17) .
C16 C1 C47 C48 110.76(17) .
C2 C1 C47 C48 -0.95(18) .
C35 C34 C48 C49 0.5(3) .
C2 C34 C48 C49 -179.36(17) .
C35 C34 C48 C47 178.95(16) .
C2 C34 C48 C47 -0.9(2) .
C46 C47 C48 C49 0.0(3) .
C1 C47 C48 C49 179.71(16) .
C46 C47 C48 C34 -178.49(17) .
C1 C47 C48 C34 1.2(2) .
C34 C48 C49 C37 0.4(3) .
C47 C48 C49 C37 -178.08(17) .
C34 C48 C49 C44 177.82(17) .
C47 C48 C49 C44 -0.6(3) .
C36 C37 C49 C48 -0.9(3) .
C38 C37 C49 C48 176.46(17) .
C36 C37 C49 C44 -178.58(17) .
C38 C37 C49 C44 -1.2(2) .
C45 C44 C49 C48 1.1(3) .
C43 C44 C49 C48 -176.38(17) .
C45 C44 C49 C37 178.75(17) .
C43 C44 C49 C37 1.3(2) .
N1 C50 C51 C53 153(7) .
N1 C50 C51 C52 -25(7) .
C53 C51 C52 N2 -152(7) .
C50 C51 C52 N2 26(7) .
C52 C51 C53 C54 -179.79(19) .
C50 C51 C53 C54 2.3(3) .
C52 C51 C53 C55 0.1(3) .
C50 C51 C53 C55 -177.8(2) .
C51 C53 C54 C55 -178.84(19) 2_655
C55 C53 C54 C55 1.3(3) 2_655
C51 C53 C55 C54 178.84(19) 2_655
C54 C53 C55 C54 -1.3(3) 2_655
N3 C56 C57 C59 89(8) .
N3 C56 C57 C58 -91(8) .
C59 C57 C58 N4 -38(20) .
C56 C57 C58 N4 142(20) .
C56 C57 C59 C64 -179.5(2) .
C58 C57 C59 C64 0.8(3) .
C56 C57 C59 C60 -0.2(3) .
C58 C57 C59 C60 -179.8(2) .
C57 C59 C60 C61 -178.7(2) .
C64 C59 C60 C61 0.7(3) .
C59 C60 C61 C62 0.1(3) .
C60 C61 C62 C66 178.9(2) .
C60 C61 C62 C63 -1.3(3) .
C66 C62 C63 C64 -178.6(2) .
C61 C62 C63 C64 1.6(3) .
C62 C63 C64 C59 -0.8(3) .
C57 C59 C64 C63 179.0(2) .
C60 C59 C64 C63 -0.4(3) .
C61 C62 C66 C65 -1.7(3) .
C63 C62 C66 C65 178.5(2) .
C61 C62 C66 C67 179.6(2) .
C63 C62 C66 C67 -0.2(3) .
N5 C65 C66 C62 -112(11) .
N5 C65 C66 C67 67(11) .
C62 C66 C67 N6 39(28) .
C65 C66 C67 N6 -140(28) .
C73 C68 C69 C70 0.3(4) .
Cl1 C68 C69 C70 -179.3(2) .
C68 C69 C70 C71 -0.2(4) .
C69 C70 C71 C72 -0.1(5) .
C70 C71 C72 C73 0.3(4) .
C69 C68 C73 C72 -0.1(4) .
Cl1 C68 C73 C72 179.50(18) .
C71 C72 C73 C68 -0.3(4) .
C32 C33 C74 C29 1.8(3) .
C19 C33 C74 C29 -178.95(16) .
C32 C33 C74 C22 -178.37(16) .
C19 C33 C74 C22 0.9(3) .
C30 C29 C74 C33 -1.1(3) .
C28 C29 C74 C33 178.75(16) .
C30 C29 C74 C22 179.02(16) .
C28 C29 C74 C22 -1.1(2) .
C21 C22 C74 C33 -1.1(3) .
C23 C22 C74 C33 -179.47(16) .
C21 C22 C74 C29 178.77(15) .
C23 C22 C74 C29 0.4(2) .
